data_4126749
loop_
_publ_author_name
'Wu, Yue'
'Shaker, Sammy'
'Brivio, Federico'
'Murugavel, Ramaswamy'
'Bristowe, Paul D.'
'Cheetham, Anthony K.'

_publ_section_title
;
 [Am]Mn(H2POO)3: A New Family of Hybrid Perovskites Based on the
 Hypophosphite Ligand.
;
_journal_name_full 'Journal of the American Chemical Society'
_journal_paper_doi 10.1021/jacs.7b09417
_journal_year 2017
_chemical_formula_moiety 'H3 Mn0.5 O3 P1.5, C0.5 H3 N'
_chemical_formula_sum 'C1.5 H4 Mn0.5 N0.5 O3 P1.5'
_chemical_formula_weight 150.98
_chemical_name_systematic 'Formamidinium manganese hypophosphite'
_space_group_crystal_system monoclinic
_space_group_IT_number 15
_space_group_name_Hall '-C 2yc'
_space_group_name_H-M_alt 'C 1 2/c 1'
_symmetry_space_group_name_Hall '-C 2yc'
_symmetry_space_group_name_H-M 'C 1 2/c 1'
_atom_sites_solution_hydrogens mixed
_atom_sites_solution_primary iterative
_audit_creation_date 2017-08-16
_audit_creation_method
;
Olex2 1.2
(compiled 2017.08.10 svn.r3458 for OlexSys, GUI svn.r5375)
;
_cell_angle_alpha 90
_cell_angle_beta 103.604(5)
_cell_angle_gamma 90
_cell_formula_units_Z 8
_cell_length_a 13.4506(7)
_cell_length_b 10.2196(4)
_cell_length_c 7.5274(4)
_cell_measurement_reflns_used 1448
_cell_measurement_temperature 298.3(8)
_cell_measurement_theta_max 27.9550
_cell_measurement_theta_min 2.5220
_cell_volume 1005.69(9)
_computing_cell_refinement
;
CrysAlisPro, Agilent Technologies,
Version 1.171.37.34i (release 04-08-2014 CrysAlis171 .NET)
(compiled Aug  4 2014,14:34:23)
;
_computing_data_collection
;
CrysAlisPro, Agilent Technologies,
Version 1.171.37.34i (release 04-08-2014 CrysAlis171 .NET)
(compiled Aug  4 2014,14:34:23)
;
_computing_data_reduction
;
CrysAlisPro, Agilent Technologies,
Version 1.171.37.34i (release 04-08-2014 CrysAlis171 .NET)
(compiled Aug  4 2014,14:34:23)
;
_computing_molecular_graphics 'Olex2 (Dolomanov et al., 2009)'
_computing_publication_material 'Olex2 (Dolomanov et al., 2009)'
_computing_structure_refinement 'ShelXL (Sheldrick, 2015)'
_computing_structure_solution
;
Superflip (Palatinus & Chapuis, 2007;Palatinus & van der Lee, 2008;
Palatinus et al., 2012)
;
_diffrn_ambient_environment air
_diffrn_ambient_temperature 298.3(8)
_diffrn_detector 'CCD plate'
_diffrn_detector_area_resol_mean 16.1183
_diffrn_detector_type Eos
_diffrn_measured_fraction_theta_full 1.000
_diffrn_measured_fraction_theta_max 0.923
_diffrn_measurement_details
;
#__ type_ start__ end____ width___ exp.time_
  1 omega  -47.00   46.00   1.0000    6.1050
omega____ theta____ kappa____ phi______ frames
    -      -27.2013   37.0000  -90.0000 93

#__ type_ start__ end____ width___ exp.time_
  2 omega   83.00  109.00   1.0000    6.1050
omega____ theta____ kappa____ phi______ frames
    -       26.2638  178.0000 -180.0000 26

#__ type_ start__ end____ width___ exp.time_
  3 omega   75.00  117.00   1.0000    6.1050
omega____ theta____ kappa____ phi______ frames
    -       26.2638  178.0000   60.0000 42

#__ type_ start__ end____ width___ exp.time_
  4 omega  -48.00    6.00   1.0000    6.1050
omega____ theta____ kappa____ phi______ frames
    -      -27.2013   37.0000  150.0000 54

#__ type_ start__ end____ width___ exp.time_
  5 omega -109.00   26.00   1.0000    6.1050
omega____ theta____ kappa____ phi______ frames
    -      -27.2013  -37.0000  -60.0000 135

#__ type_ start__ end____ width___ exp.time_
  6 omega -119.00  -37.00   1.0000    6.1050
omega____ theta____ kappa____ phi______ frames
    -      -27.2013 -178.0000   60.0000 82
;
_diffrn_measurement_device 'four-circle diffractometer'
_diffrn_measurement_device_type 'Xcalibur, Eos, Gemini ultra'
_diffrn_measurement_method '\w scans'
_diffrn_orient_matrix_UB_11 0.0353035000
_diffrn_orient_matrix_UB_12 0.0415944000
_diffrn_orient_matrix_UB_13 -0.0293229000
_diffrn_orient_matrix_UB_21 -0.0303203000
_diffrn_orient_matrix_UB_22 0.0551466000
_diffrn_orient_matrix_UB_23 0.0095443000
_diffrn_orient_matrix_UB_31 0.0278421000
_diffrn_orient_matrix_UB_32 0.0075215000
_diffrn_orient_matrix_UB_33 0.0918357000
_diffrn_radiation_monochromator graphite
_diffrn_radiation_probe x-ray
_diffrn_radiation_type MoK\a
_diffrn_radiation_wavelength 0.71073
_diffrn_reflns_av_R_equivalents 0.0295
_diffrn_reflns_av_unetI/netI 0.0327
_diffrn_reflns_Laue_measured_fraction_full 1.000
_diffrn_reflns_Laue_measured_fraction_max 0.923
_diffrn_reflns_limit_h_max 15
_diffrn_reflns_limit_h_min -16
_diffrn_reflns_limit_k_max 12
_diffrn_reflns_limit_k_min -13
_diffrn_reflns_limit_l_max 9
_diffrn_reflns_limit_l_min -6
_diffrn_reflns_number 3236
_diffrn_reflns_point_group_measured_fraction_full 1.000
_diffrn_reflns_point_group_measured_fraction_max 0.923
_diffrn_reflns_theta_full 25.242
_diffrn_reflns_theta_max 28.124
_diffrn_reflns_theta_min 2.530
_diffrn_source 'Enhance (Mo) X-ray Source'
_exptl_absorpt_coefficient_mu 1.791
_exptl_absorpt_correction_T_max 1.00000
_exptl_absorpt_correction_T_min 0.93215
_exptl_absorpt_correction_type multi-scan
_exptl_absorpt_process_details
;
CrysAlisPro, Agilent Technologies,
Version 1.171.37.34i (release 04-08-2014 CrysAlis171 .NET)
(compiled Aug  4 2014,14:34:23)
Empirical absorption correction using spherical harmonics,
 implemented in SCALE3 ABSPACK scaling algorithm.
;
_exptl_crystal_colour 'clear colourless'
_exptl_crystal_colour_lustre clear
_exptl_crystal_colour_primary colourless
_exptl_crystal_density_diffrn 1.994
_exptl_crystal_description
;
;
_exptl_crystal_F_000 604
_exptl_crystal_preparation 'MnCO3, H2PO3 and [CH(NH2)2][CH3COO] dissolved'
_exptl_crystal_recrystallization_method 'Vial-in-vial diffusion with DMF'
_exptl_crystal_size_max 0.404
_exptl_crystal_size_mid 0.107
_exptl_crystal_size_min 0.084
_refine_diff_density_max 0.319
_refine_diff_density_min -0.796
_refine_diff_density_rms 0.103
_refine_ls_extinction_method none
_refine_ls_goodness_of_fit_ref 1.104
_refine_ls_hydrogen_treatment mixed
_refine_ls_matrix_type full
_refine_ls_number_parameters 76
_refine_ls_number_reflns 1134
_refine_ls_number_restraints 5
_refine_ls_restrained_S_all 1.138
_refine_ls_R_factor_all 0.0373
_refine_ls_R_factor_gt 0.0332
_refine_ls_shift/su_max 0.001
_refine_ls_shift/su_mean 0.000
_refine_ls_structure_factor_coef Fsqd
_refine_ls_weighting_details 'w=1/[\s^2^(Fo^2^)+(0.0395P)^2^+1.4712P] where P=(Fo^2^+2Fc^2^)/3'
_refine_ls_weighting_scheme calc
_refine_ls_wR_factor_gt 0.0834
_refine_ls_wR_factor_ref 0.0857
_reflns_Friedel_coverage 0.000
_reflns_number_gt 1010
_reflns_number_total 1134
_reflns_threshold_expression 'I > 2\s(I)'
_cod_data_source_file ja7b09417_si_003.cif
_cod_data_source_block ywsms-mnhypofa-dmf
_cod_original_formula_sum 'C1.50 H4 Mn0.50 N0.50 O3 P1.50'
_cod_database_code 4126749
_shelx_shelxl_version_number 2016/6
_chemical_oxdiff_formula 'Mn H12 P3 O6 N2 C'
_chemical_oxdiff_usercomment 'Elongated prism of Mn-H2PO2-FA in DMF vapour diffusion'
_shelx_space_group_comment
;
The symmetry employed for this shelxl refinement is uniquely defined
by the following loop, which should always be used as a source of
symmetry information in preference to the above space-group names.
They are only intended as comments.
;
_reflns_odcompleteness_completeness 100.00
_reflns_odcompleteness_iscentric 1
_reflns_odcompleteness_theta 26.32
_olex2_refinement_description
;
1. Fixed Uiso
 At 1.2 times of:
  All N(H) groups, All N(H,H) groups, All P(H,H) groups
2. Restrained distances
 H12a-N12 = N12-H12b
 0.86 with sigma of 0.02
 H12a-C1 = C1-H12b
 1.849 with sigma of 0.02
 H12a-H12b
 1.49 with sigma of 0.02
3. Others
 Fixed Sof: H1b(0.5) H1a(0.5) H11a(0.5) H11b(0.5) N12(0.5) H12a(0.5)
4.a Secondary CH2 refined with riding coordinates:
 P2(H2b,H2a), P1(H1b,H1a)
4.b X=CH2 refined with riding coordinates:
 N11(H11a,H11b)
;
_olex2_exptl_crystal_mounting_method 'Mounted on loop in immersion oil'
_olex2_submission_special_instructions 'No special instructions were received'

loop_
_space_group_symop_operation_xyz
'x, y, z'
'-x, y, -z+1/2'
'x+1/2, y+1/2, z'
'-x+1/2, y+1/2, -z+1/2'
'-x, -y, -z'
'x, -y, z-1/2'
'-x+1/2, -y+1/2, -z'
'x+1/2, -y+1/2, z-1/2'

loop_
_atom_site_label
_atom_site_type_symbol
_atom_site_fract_x
_atom_site_fract_y
_atom_site_fract_z
_atom_site_U_iso_or_equiv
_atom_site_adp_type
_atom_site_occupancy
_atom_site_site_symmetry_order
_atom_site_calc_flag
_atom_site_refinement_flags_posn
_atom_site_refinement_flags_adp
_atom_site_refinement_flags_occupancy
Mn1 Mn 0.750000 0.250000 0.500000 0.01612(17) Uani 1 2 d S T P
P2 P 0.73589(6) 0.57366(6) 0.37996(9) 0.0277(2) Uani 1 1 d . . .
H2B H 0.820402 0.646238 0.473269 0.033 Uiso 1 1 calc R . .
H2A H 0.664277 0.574375 0.488143 0.033 Uiso 1 1 calc R . .
P1 P 0.500000 0.31124(10) 0.250000 0.0263(2) Uani 1 2 d S T P
H1B H 0.526115 0.392279 0.118050 0.032 Uiso 0.5 1 calc R . .
H1A H 0.473888 0.392284 0.381948 0.032 Uiso 0.5 1 calc R . .
O21 O 0.77019(17) 0.43581(18) 0.3682(3) 0.0341(5) Uani 1 1 d . . .
O22 O 0.68937(14) 0.64481(17) 0.2053(2) 0.0261(4) Uani 1 1 d . . .
O11 O 0.59174(17) 0.2335(2) 0.3391(3) 0.0425(6) Uani 1 1 d . . .
N11 N 0.500000 0.7497(3) 0.250000 0.0373(8) Uani 1 2 d S T P
H11A H 0.543755 0.707592 0.205027 0.045 Uiso 0.5 1 calc R . .
H11B H 0.456245 0.707592 0.294973 0.045 Uiso 0.5 1 calc R . .
C1 C 0.500000 0.8722(6) 0.250000 0.086(3) Uani 1 2 d DS T P
N12 N 0.4663(6) 0.9630(7) 0.2846(11) 0.062(2) Uani 0.5 1 d D . .
H12A H 0.416(5) 0.988(3) 0.328(12) 0.074 Uiso 0.5 1 d DR . .
H12B H 0.500000 1.0424(16) 0.250000 0.23(6) Uiso 1 2 d DS T P
H1 H 0.419(5) 0.912(6) 0.295(10) 0.13(3) Uiso 1 1 d . . .

loop_
_atom_site_aniso_label
_atom_site_aniso_U_11
_atom_site_aniso_U_22
_atom_site_aniso_U_33
_atom_site_aniso_U_23
_atom_site_aniso_U_13
_atom_site_aniso_U_12
Mn1 0.0146(3) 0.0158(3) 0.0173(3) -0.00099(17) 0.00236(19) 0.00118(18)
P2 0.0410(5) 0.0208(4) 0.0210(3) 0.0030(2) 0.0067(3) 0.0064(3)
P1 0.0216(5) 0.0278(5) 0.0266(5) 0.000 -0.0003(4) 0.000
O21 0.0460(13) 0.0224(10) 0.0398(11) 0.0094(8) 0.0220(9) 0.0103(8)
O22 0.0267(10) 0.0268(9) 0.0263(9) 0.0095(7) 0.0092(7) 0.0043(7)
O11 0.0201(11) 0.0506(13) 0.0482(13) -0.0087(10) -0.0090(10) 0.0053(9)
N11 0.030(2) 0.037(2) 0.046(2) 0.000 0.0116(16) 0.000
C1 0.165(9) 0.038(3) 0.039(3) 0.000 -0.010(4) 0.000
N12 0.077(6) 0.039(3) 0.088(5) 0.004(3) 0.057(4) -0.005(3)

loop_
_atom_type_symbol
_atom_type_description
_atom_type_scat_dispersion_real
_atom_type_scat_dispersion_imag
_atom_type_scat_source
C C 0.0033 0.0016 'International Tables Vol C Tables 4.2.6.8 and 6.1.1.4'
H H 0.0000 0.0000 'International Tables Vol C Tables 4.2.6.8 and 6.1.1.4'
Mn Mn 0.3368 0.7283 'International Tables Vol C Tables 4.2.6.8 and 6.1.1.4'
N N 0.0061 0.0033 'International Tables Vol C Tables 4.2.6.8 and 6.1.1.4'
O O 0.0106 0.0060 'International Tables Vol C Tables 4.2.6.8 and 6.1.1.4'
P P 0.1023 0.0942 'International Tables Vol C Tables 4.2.6.8 and 6.1.1.4'

loop_
_geom_angle_atom_site_label_1
_geom_angle_atom_site_label_2
_geom_angle_atom_site_label_3
_geom_angle
_geom_angle_site_symmetry_1
_geom_angle_site_symmetry_3
O21 Mn1 O21 180.0 7_656 .
O21 Mn1 O22 90.03(7) 7_656 4_645
O21 Mn1 O22 89.97(7) 7_656 6_566
O21 Mn1 O22 89.97(7) . 4_645
O21 Mn1 O22 90.03(7) . 6_566
O21 Mn1 O11 91.37(9) 7_656 7_656
O21 Mn1 O11 88.62(9) 7_656 .
O21 Mn1 O11 88.62(9) . 7_656
O21 Mn1 O11 91.38(9) . .
O22 Mn1 O22 180.00(6) 6_566 4_645
O22 Mn1 O11 92.68(8) 6_566 7_656
O22 Mn1 O11 87.32(8) 4_645 7_656
O22 Mn1 O11 87.32(8) 6_566 .
O22 Mn1 O11 92.68(8) 4_645 .
O11 Mn1 O11 180.0 7_656 .
O21 P2 O22 118.40(11) . .
O11 P1 O11 115.49(18) . 2_655
P2 O21 Mn1 136.01(12) . .
P2 O22 Mn1 134.94(11) . 4_655
P1 O11 Mn1 143.33(14) . .
N12 C1 N11 148.3(4) 2_655 .
N12 C1 N11 148.3(4) . .
N12 C1 N12 63.4(8) 2_655 .
C1 N12 N12 58.3(4) . 2_655

loop_
_geom_bond_atom_site_label_1
_geom_bond_atom_site_label_2
_geom_bond_distance
_geom_bond_site_symmetry_2
Mn1 O21 2.1888(18) 7_656
Mn1 O21 2.1888(18) .
Mn1 O22 2.1914(17) 4_645
Mn1 O22 2.1914(17) 6_566
Mn1 O11 2.194(2) 7_656
Mn1 O11 2.194(2) .
P2 O21 1.4915(19) .
P2 O22 1.5038(18) .
P1 O11 1.488(2) 2_655
P1 O11 1.488(2) .
N11 C1 1.252(7) .
C1 N12 1.090(8) 2_655
C1 N12 1.091(8) .
N12 N12 1.146(13) 2_655
